data_1554432
loop_
_publ_author_name
'Chen, Yao-Zhong'
'Liu, Teng'
'Zhu, Jie'
'Zhang, Hui'
'Wu, Lei'

_publ_section_title
;
 Transition-metal-free radical cleavage of a hydrazonyl N--S bond: tosyl
 radical-initiated cascade C(sp3)--OAr cleavage, sulfonyl rearrangement
 and atropisomeric cyclopropanation
;
_journal_issue 24
_journal_name_full 'Organic Chemistry Frontiers'
_journal_page_first 3567
_journal_paper_doi 10.1039/C8QO00873F
_journal_volume 5
_journal_year 2018
_chemical_formula_moiety 'C45 H41 O4 P S'
_chemical_formula_sum 'C45 H41 O4 P S'
_chemical_formula_weight 708.81
_chemical_name_systematic
'(E)-(1-(2-([1,1'-biphenyl]-4-yl)-3-tosylprop-1-en-1-yl)-2-(4-methoxyphenyl)-2-methylcyclopropyl)diphenylphosphine oxide'
_space_group_crystal_system triclinic
_space_group_IT_number 2
_space_group_name_Hall '-P 1'
_space_group_name_H-M_alt 'P -1'
_atom_sites_solution_hydrogens geom
_audit_creation_method SHELXL-2014/7
_audit_update_record
;
2017-09-12 deposited with the CCDC.
2018-11-02 downloaded from the CCDC.
;
_cell_angle_alpha 85.2160(10)
_cell_angle_beta 77.3190(10)
_cell_angle_gamma 69.9810(10)
_cell_formula_units_Z 2
_cell_length_a 10.2440(3)
_cell_length_b 13.1272(5)
_cell_length_c 15.4443(5)
_cell_measurement_reflns_used 9962
_cell_measurement_temperature 296(2)
_cell_measurement_theta_max 26.48
_cell_measurement_theta_min 2.30
_cell_volume 1903.71(11)
_computing_cell_refinement 'Bruker SAINT'
_computing_data_collection 'Bruker APEX2'
_computing_data_reduction 'Bruker SAINT'
_computing_molecular_graphics 'Bruker SHELXTL'
_computing_publication_material 'Bruker SHELXTL'
_computing_structure_refinement 'SHELXL-2014 (Sheldrick 2014)'
_computing_structure_solution 'SHELXS-97 (Sheldrick 2008)'
_diffrn_ambient_temperature 296(2)
_diffrn_measured_fraction_theta_full 0.994
_diffrn_measured_fraction_theta_max 0.990
_diffrn_measurement_device_type 'Bruker APEX-II CCD'
_diffrn_measurement_method '\f and \w scans'
_diffrn_radiation_type MoK\a
_diffrn_radiation_wavelength 0.71073
_diffrn_reflns_av_R_equivalents 0.0343
_diffrn_reflns_av_unetI/netI 0.0439
_diffrn_reflns_Laue_measured_fraction_full 0.994
_diffrn_reflns_Laue_measured_fraction_max 0.990
_diffrn_reflns_limit_h_max 13
_diffrn_reflns_limit_h_min -13
_diffrn_reflns_limit_k_max 17
_diffrn_reflns_limit_k_min -17
_diffrn_reflns_limit_l_max 20
_diffrn_reflns_limit_l_min -19
_diffrn_reflns_number 29840
_diffrn_reflns_point_group_measured_fraction_full 0.994
_diffrn_reflns_point_group_measured_fraction_max 0.990
_diffrn_reflns_theta_full 25.242
_diffrn_reflns_theta_max 27.518
_diffrn_reflns_theta_min 2.143
_exptl_absorpt_coefficient_mu 0.170
_exptl_absorpt_correction_T_max 0.7455
_exptl_absorpt_correction_T_min 0.6811
_exptl_absorpt_correction_type multi-scan
_exptl_absorpt_process_details sadabs
_exptl_crystal_colour colourless
_exptl_crystal_density_diffrn 1.237
_exptl_crystal_description Block
_exptl_crystal_F_000 748
_exptl_crystal_size_max 0.250
_exptl_crystal_size_mid 0.220
_exptl_crystal_size_min 0.180
_refine_diff_density_max 0.179
_refine_diff_density_min -0.271
_refine_diff_density_rms 0.036
_refine_ls_extinction_method none
_refine_ls_goodness_of_fit_ref 1.024
_refine_ls_hydrogen_treatment constr
_refine_ls_matrix_type full
_refine_ls_number_parameters 463
_refine_ls_number_reflns 8679
_refine_ls_number_restraints 0
_refine_ls_restrained_S_all 1.024
_refine_ls_R_factor_all 0.0945
_refine_ls_R_factor_gt 0.0539
_refine_ls_shift/su_max 0.000
_refine_ls_shift/su_mean 0.000
_refine_ls_structure_factor_coef Fsqd
_refine_ls_weighting_details 'w=1/[\s^2^(Fo^2^)+(0.0630P)^2^+0.3722P] where P=(Fo^2^+2Fc^2^)/3'
_refine_ls_weighting_scheme calc
_refine_ls_wR_factor_gt 0.1232
_refine_ls_wR_factor_ref 0.1402
_reflns_Friedel_coverage 0.000
_reflns_number_gt 5631
_reflns_number_total 8679
_reflns_threshold_expression 'I > 2\s(I)'
_cod_data_source_file c8qo00873f2.cif
_cod_data_source_block CYZ170418_a
_cod_database_code 1554432
_shelx_shelxl_version_number 2014/7
_shelx_space_group_comment
;
The symmetry employed for this shelxl refinement is uniquely defined
by the following loop, which should always be used as a source of
symmetry information in preference to the above space-group names.
They are only intended as comments.
;
_shelx_estimated_absorpt_t_min 0.959
_shelx_estimated_absorpt_t_max 0.970

loop_
_space_group_symop_operation_xyz
'x, y, z'
'-x, -y, -z'

loop_
_atom_site_label
_atom_site_type_symbol
_atom_site_fract_x
_atom_site_fract_y
_atom_site_fract_z
_atom_site_U_iso_or_equiv
_atom_site_adp_type
_atom_site_occupancy
_atom_site_site_symmetry_order
_atom_site_calc_flag
_atom_site_refinement_flags_posn
_atom_site_refinement_flags_adp
C1 C 0.82584(19) 0.47477(14) 0.14560(11) 0.0482(4) Uani 1 1 d . .
C2 C 0.7525(2) 0.58792(15) 0.11670(11) 0.0529(5) Uani 1 1 d . .
H2A H 0.6558 0.6055 0.1088 0.063 Uiso 1 1 calc R U
H2B H 0.8091 0.6234 0.0748 0.063 Uiso 1 1 calc R U
C3 C 0.77778(18) 0.57088(13) 0.21107(10) 0.0417(4) Uani 1 1 d . .
C4 C 0.66088(18) 0.57164(13) 0.28788(10) 0.0426(4) Uani 1 1 d . .
H4 H 0.6892 0.5278 0.3355 0.051 Uiso 1 1 calc R U
C5 C 0.52215(18) 0.62514(14) 0.29929(11) 0.0449(4) Uani 1 1 d . .
C6 C 0.4260(2) 0.59524(17) 0.37882(13) 0.0604(5) Uani 1 1 d . .
H6A H 0.4755 0.5225 0.3976 0.072 Uiso 1 1 calc R U
H6B H 0.3429 0.5930 0.3598 0.072 Uiso 1 1 calc R U
C7 C 0.9821(2) 0.41772(16) 0.10716(14) 0.0633(5) Uani 1 1 d . .
H7A H 1.0221 0.3625 0.1479 0.095 Uiso 1 1 calc R U
H7B H 1.0313 0.4694 0.0977 0.095 Uiso 1 1 calc R U
H7C H 0.9917 0.3852 0.0517 0.095 Uiso 1 1 calc R U
C8 C 0.7416(2) 0.39891(15) 0.16128(13) 0.0543(5) Uani 1 1 d . .
C9 C 0.6679(3) 0.3902(2) 0.09894(17) 0.0793(7) Uani 1 1 d . .
H9 H 0.6691 0.4335 0.0481 0.095 Uiso 1 1 calc R U
C10 C 0.5922(3) 0.3185(2) 0.1099(2) 0.0971(9) Uani 1 1 d . .
H10 H 0.5450 0.3133 0.0663 0.117 Uiso 1 1 calc R U
C11 C 0.5875(3) 0.2561(2) 0.1845(3) 0.0909(9) Uani 1 1 d . .
C12 C 0.6611(3) 0.26151(18) 0.2461(2) 0.0818(7) Uani 1 1 d . .
H12 H 0.6593 0.2176 0.2965 0.098 Uiso 1 1 calc R U
C13 C 0.7388(2) 0.33137(15) 0.23498(15) 0.0633(5) Uani 1 1 d . .
H13 H 0.7898 0.3329 0.2775 0.076 Uiso 1 1 calc R U
C14 C 0.4154(4) 0.1896(3) 0.1465(4) 0.184(2) Uani 1 1 d . .
H14A H 0.3507 0.2623 0.1444 0.276 Uiso 1 1 calc R U
H14B H 0.3629 0.1415 0.1691 0.276 Uiso 1 1 calc R U
H14C H 0.4689 0.1678 0.0878 0.276 Uiso 1 1 calc R U
C15 C 1.02555(19) 0.52082(15) 0.29302(13) 0.0534(5) Uani 1 1 d . .
C16 C 0.9782(2) 0.47129(18) 0.37051(15) 0.0690(6) Uani 1 1 d . .
H16 H 0.8813 0.4882 0.3927 0.083 Uiso 1 1 calc R U
C17 C 1.0735(3) 0.3971(2) 0.41509(18) 0.0845(7) Uani 1 1 d . .
H17 H 1.0407 0.3641 0.4669 0.101 Uiso 1 1 calc R U
C18 C 1.2160(3) 0.3724(2) 0.3832(2) 0.0922(8) Uani 1 1 d . .
H18 H 1.2802 0.3235 0.4139 0.111 Uiso 1 1 calc R U
C19 C 1.2641(3) 0.4195(2) 0.3060(2) 0.0907(8) Uani 1 1 d . .
H19 H 1.3611 0.4021 0.2842 0.109 Uiso 1 1 calc R U
C20 C 1.1702(2) 0.49203(18) 0.26075(16) 0.0683(6) Uani 1 1 d . .
H20 H 1.2042 0.5222 0.2077 0.082 Uiso 1 1 calc R U
C21 C 0.82767(19) 0.74294(15) 0.29379(13) 0.0501(4) Uani 1 1 d . .
C22 C 0.8217(2) 0.83974(16) 0.24809(15) 0.0633(5) Uani 1 1 d . .
H22 H 0.8650 0.8384 0.1884 0.076 Uiso 1 1 calc R U
C23 C 0.7520(3) 0.93777(18) 0.29063(19) 0.0794(7) Uani 1 1 d . .
H23 H 0.7451 1.0022 0.2589 0.095 Uiso 1 1 calc R U
C24 C 0.6934(3) 0.9404(2) 0.3789(2) 0.0828(7) Uani 1 1 d . .
H24 H 0.6482 1.0066 0.4077 0.099 Uiso 1 1 calc R U
C25 C 0.7010(3) 0.8460(2) 0.42508(17) 0.0812(7) Uani 1 1 d . .
H25 H 0.6617 0.8482 0.4855 0.097 Uiso 1 1 calc R U
C26 C 0.7665(2) 0.74733(18) 0.38299(14) 0.0656(6) Uani 1 1 d . .
H26 H 0.7695 0.6835 0.4149 0.079 Uiso 1 1 calc R U
C27 C 0.2712(2) 0.8103(2) 0.43645(13) 0.0665(6) Uani 1 1 d . .
C28 C 0.1375(3) 0.8310(3) 0.4211(2) 0.1039(9) Uani 1 1 d . .
H28 H 0.0948 0.7778 0.4317 0.125 Uiso 1 1 calc R U
C29 C 0.0671(3) 0.9322(3) 0.3895(2) 0.1204(11) Uani 1 1 d . .
H29 H -0.0238 0.9460 0.3797 0.144 Uiso 1 1 calc R U
C30 C 0.1255(4) 1.0126(3) 0.37222(18) 0.0987(9) Uani 1 1 d . .
C31 C 0.2574(4) 0.9902(2) 0.38751(19) 0.0999(9) Uani 1 1 d . .
H31 H 0.2998 1.0436 0.3766 0.120 Uiso 1 1 calc R U
C32 C 0.3310(3) 0.8899(2) 0.41899(17) 0.0867(7) Uani 1 1 d . .
H32 H 0.4221 0.8767 0.4283 0.104 Uiso 1 1 calc R U
C33 C 0.0446(4) 1.1213(3) 0.3366(2) 0.1483(16) Uani 1 1 d . .
H33A H 0.0538 1.1782 0.3674 0.222 Uiso 1 1 calc R U
H33B H -0.0538 1.1284 0.3453 0.222 Uiso 1 1 calc R U
H33C H 0.0824 1.1264 0.2744 0.222 Uiso 1 1 calc R U
C34 C 0.45105(18) 0.71017(14) 0.23883(11) 0.0443(4) Uani 1 1 d . .
C35 C 0.3334(2) 0.70688(18) 0.21068(15) 0.0717(6) Uani 1 1 d . .
H35 H 0.3027 0.6477 0.2264 0.086 Uiso 1 1 calc R U
C36 C 0.2606(2) 0.78887(18) 0.16001(14) 0.0665(6) Uani 1 1 d . .
H36 H 0.1828 0.7833 0.1415 0.080 Uiso 1 1 calc R U
C37 C 0.42269(19) 0.87987(15) 0.16076(13) 0.0530(5) Uani 1 1 d . .
H37 H 0.4561 0.9374 0.1427 0.064 Uiso 1 1 calc R U
C38 C 0.49551(19) 0.79743(14) 0.21121(12) 0.0512(5) Uani 1 1 d . .
H38 H 0.5765 0.8008 0.2269 0.061 Uiso 1 1 calc R U
C39 C 0.30070(18) 0.87913(14) 0.13618(11) 0.0452(4) Uani 1 1 d . .
C40 C 0.21456(19) 0.97364(14) 0.09053(11) 0.0477(4) Uani 1 1 d . .
C41 C 0.0679(2) 1.00849(19) 0.11317(14) 0.0691(6) Uani 1 1 d . .
H41 H 0.0230 0.9705 0.1559 0.083 Uiso 1 1 calc R U
C42 C -0.0132(3) 1.0995(2) 0.07286(16) 0.0817(7) Uani 1 1 d . .
H42 H -0.1117 1.1220 0.0889 0.098 Uiso 1 1 calc R U
C43 C 0.0505(3) 1.15591(18) 0.01014(17) 0.0773(7) Uani 1 1 d . .
H43 H -0.0043 1.2164 -0.0171 0.093 Uiso 1 1 calc R U
C44 C 0.1941(3) 1.12378(19) -0.01271(18) 0.0808(7) Uani 1 1 d . .
H44 H 0.2379 1.1629 -0.0550 0.097 Uiso 1 1 calc R U
C45 C 0.2754(2) 1.03302(17) 0.02679(14) 0.0642(5) Uani 1 1 d . .
H45 H 0.3738 1.0114 0.0099 0.077 Uiso 1 1 calc R U
O1 O 1.00109(15) 0.64539(11) 0.14416(9) 0.0683(4) Uani 1 1 d . .
O2 O 0.5106(2) 0.18548(16) 0.2037(2) 0.1364(9) Uani 1 1 d . .
O3 O 0.27069(18) 0.64085(17) 0.53589(10) 0.1042(6) Uani 1 1 d . .
O4 O 0.48863(17) 0.68870(16) 0.50016(10) 0.0932(6) Uani 1 1 d . .
P1 P 0.91523(5) 0.62074(4) 0.22843(3) 0.04930(15) Uani 1 1 d . .
S1 S 0.36733(6) 0.68138(5) 0.47282(3) 0.0731(2) Uani 1 1 d . .

loop_
_atom_site_aniso_label
_atom_site_aniso_U_11
_atom_site_aniso_U_22
_atom_site_aniso_U_33
_atom_site_aniso_U_23
_atom_site_aniso_U_13
_atom_site_aniso_U_12
C1 0.0543(11) 0.0462(10) 0.0394(9) -0.0030(7) -0.0043(8) -0.0134(8)
C2 0.0613(12) 0.0530(11) 0.0375(9) 0.0026(8) -0.0060(8) -0.0136(9)
C3 0.0471(10) 0.0383(9) 0.0349(8) 0.0036(7) -0.0056(7) -0.0107(7)
C4 0.0507(10) 0.0404(9) 0.0341(8) 0.0060(7) -0.0092(7) -0.0132(8)
C5 0.0456(10) 0.0441(10) 0.0419(9) 0.0079(7) -0.0056(8) -0.0150(8)
C6 0.0515(11) 0.0640(12) 0.0558(12) 0.0222(9) -0.0046(9) -0.0161(10)
C7 0.0606(12) 0.0568(12) 0.0600(12) -0.0124(9) 0.0055(10) -0.0122(10)
C8 0.0511(11) 0.0459(11) 0.0592(12) -0.0122(9) -0.0047(9) -0.0091(9)
C9 0.0846(16) 0.0790(16) 0.0804(16) -0.0132(12) -0.0205(13) -0.0298(14)
C10 0.0815(18) 0.090(2) 0.131(3) -0.0356(19) -0.0317(17) -0.0296(16)
C11 0.0631(15) 0.0546(15) 0.146(3) -0.0317(17) 0.0041(17) -0.0172(12)
C12 0.0731(16) 0.0446(13) 0.112(2) -0.0021(12) 0.0041(15) -0.0131(11)
C13 0.0602(12) 0.0406(11) 0.0798(15) -0.0005(10) -0.0076(11) -0.0092(9)
C14 0.122(3) 0.159(4) 0.305(6) -0.100(4) -0.015(3) -0.085(3)
C15 0.0472(11) 0.0472(11) 0.0675(13) -0.0040(9) -0.0138(9) -0.0158(9)
C16 0.0562(12) 0.0701(14) 0.0807(15) 0.0183(12) -0.0246(11) -0.0187(11)
C17 0.0841(18) 0.0768(16) 0.0919(18) 0.0174(13) -0.0395(15) -0.0167(14)
C18 0.0740(18) 0.0814(18) 0.108(2) -0.0118(16) -0.0449(16) 0.0098(14)
C19 0.0474(13) 0.101(2) 0.110(2) -0.0337(17) -0.0190(14) 0.0010(13)
C20 0.0496(12) 0.0708(14) 0.0808(15) -0.0180(11) -0.0068(11) -0.0153(11)
C21 0.0465(10) 0.0486(11) 0.0593(12) -0.0009(9) -0.0171(9) -0.0169(8)
C22 0.0726(14) 0.0530(12) 0.0714(13) 0.0014(10) -0.0217(11) -0.0258(10)
C23 0.0882(17) 0.0506(13) 0.104(2) -0.0042(12) -0.0313(15) -0.0215(12)
C24 0.0788(16) 0.0586(15) 0.109(2) -0.0286(14) -0.0218(15) -0.0128(12)
C25 0.0865(17) 0.0795(17) 0.0711(15) -0.0240(13) -0.0111(13) -0.0174(14)
C26 0.0715(14) 0.0626(13) 0.0608(13) -0.0029(10) -0.0159(11) -0.0178(11)
C27 0.0506(12) 0.0872(16) 0.0490(11) -0.0049(10) -0.0039(9) -0.0099(11)
C28 0.0596(16) 0.111(2) 0.134(3) 0.0181(19) -0.0266(16) -0.0196(15)
C29 0.0707(19) 0.137(3) 0.137(3) 0.004(2) -0.0474(19) 0.001(2)
C30 0.109(2) 0.090(2) 0.0765(18) -0.0241(15) -0.0266(17) 0.0038(19)
C31 0.121(3) 0.0739(18) 0.104(2) -0.0182(15) -0.0316(19) -0.0210(18)
C32 0.0763(16) 0.094(2) 0.0884(18) -0.0208(15) -0.0262(14) -0.0155(15)
C33 0.190(4) 0.090(2) 0.121(3) -0.0170(19) -0.061(3) 0.032(2)
C34 0.0424(9) 0.0444(10) 0.0424(9) 0.0075(7) -0.0065(8) -0.0130(8)
C35 0.0762(14) 0.0689(14) 0.0915(16) 0.0380(12) -0.0398(13) -0.0461(12)
C36 0.0625(13) 0.0750(14) 0.0785(14) 0.0313(12) -0.0354(11) -0.0383(11)
C37 0.0540(11) 0.0416(10) 0.0679(12) 0.0121(9) -0.0201(10) -0.0198(9)
C38 0.0438(10) 0.0486(11) 0.0645(12) 0.0106(9) -0.0201(9) -0.0164(8)
C39 0.0432(10) 0.0466(10) 0.0428(9) 0.0043(7) -0.0090(8) -0.0122(8)
C40 0.0500(10) 0.0462(10) 0.0436(10) 0.0013(8) -0.0150(8) -0.0090(8)
C41 0.0532(12) 0.0831(15) 0.0558(12) 0.0074(11) -0.0098(10) -0.0060(11)
C42 0.0608(14) 0.0912(18) 0.0681(15) -0.0152(13) -0.0205(12) 0.0143(13)
C43 0.101(2) 0.0482(13) 0.0789(16) -0.0009(11) -0.0483(15) -0.0011(13)
C44 0.101(2) 0.0619(14) 0.0943(17) 0.0305(12) -0.0489(15) -0.0347(14)
C45 0.0643(13) 0.0605(13) 0.0724(14) 0.0195(10) -0.0264(11) -0.0237(10)
O1 0.0711(9) 0.0602(9) 0.0677(9) 0.0061(7) 0.0100(7) -0.0308(7)
O2 0.0909(14) 0.0736(13) 0.244(3) -0.0371(15) 0.0031(16) -0.0419(11)
O3 0.0838(11) 0.1398(16) 0.0605(10) 0.0287(10) 0.0164(9) -0.0276(11)
O4 0.0689(10) 0.1409(16) 0.0596(9) 0.0070(9) -0.0264(8) -0.0158(10)
P1 0.0490(3) 0.0458(3) 0.0506(3) 0.0036(2) -0.0028(2) -0.0180(2)
S1 0.0555(3) 0.1021(5) 0.0446(3) 0.0155(3) -0.0027(2) -0.0132(3)

loop_
_atom_type_symbol
_atom_type_description
_atom_type_scat_dispersion_real
_atom_type_scat_dispersion_imag
_atom_type_scat_source
C C 0.0033 0.0016 'International Tables Vol C Tables 4.2.6.8 and 6.1.1.4'
H H 0.0000 0.0000 'International Tables Vol C Tables 4.2.6.8 and 6.1.1.4'
O O 0.0106 0.0060 'International Tables Vol C Tables 4.2.6.8 and 6.1.1.4'
P P 0.1023 0.0942 'International Tables Vol C Tables 4.2.6.8 and 6.1.1.4'
S S 0.1246 0.1234 'International Tables Vol C Tables 4.2.6.8 and 6.1.1.4'

loop_
_geom_angle_atom_site_label_1
_geom_angle_atom_site_label_2
_geom_angle_atom_site_label_3
_geom_angle
C2 C1 C8 116.71(16)
C2 C1 C7 120.27(16)
C8 C1 C7 112.49(15)
C2 C1 C3 59.68(11)
C8 C1 C3 117.18(14)
C7 C1 C3 121.05(16)
C1 C2 C3 62.12(11)
C1 C2 H2A 117.5
C3 C2 H2A 117.5
C1 C2 H2B 117.5
C3 C2 H2B 117.5
H2A C2 H2B 114.6
C4 C3 C2 121.23(15)
C4 C3 C1 115.98(14)
C2 C3 C1 58.20(11)
C4 C3 P1 117.86(12)
C2 C3 P1 113.41(12)
C1 C3 P1 116.60(12)
C5 C4 C3 130.24(15)
C5 C4 H4 114.9
C3 C4 H4 114.9
C4 C5 C34 125.87(15)
C4 C5 C6 117.83(15)
C34 C5 C6 116.27(15)
C5 C6 S1 117.03(15)
C5 C6 H6A 108.0
S1 C6 H6A 108.0
C5 C6 H6B 108.0
S1 C6 H6B 108.0
H6A C6 H6B 107.3
C1 C7 H7A 109.5
C1 C7 H7B 109.5
H7A C7 H7B 109.5
C1 C7 H7C 109.5
H7A C7 H7C 109.5
H7B C7 H7C 109.5
C9 C8 C13 116.9(2)
C9 C8 C1 120.25(19)
C13 C8 C1 122.76(19)
C8 C9 C10 121.9(3)
C8 C9 H9 119.1
C10 C9 H9 119.1
C11 C10 C9 119.7(3)
C11 C10 H10 120.1
C9 C10 H10 120.1
C12 C11 C10 119.7(3)
C12 C11 O2 116.0(3)
C10 C11 O2 124.4(3)
C11 C12 C13 121.0(3)
C11 C12 H12 119.5
C13 C12 H12 119.5
C8 C13 C12 120.8(2)
C8 C13 H13 119.6
C12 C13 H13 119.6
O2 C14 H14A 109.5
O2 C14 H14B 109.5
H14A C14 H14B 109.5
O2 C14 H14C 109.5
H14A C14 H14C 109.5
H14B C14 H14C 109.5
C20 C15 C16 118.18(19)
C20 C15 P1 115.80(16)
C16 C15 P1 126.02(15)
C17 C16 C15 120.7(2)
C17 C16 H16 119.7
C15 C16 H16 119.7
C18 C17 C16 120.0(3)
C18 C17 H17 120.0
C16 C17 H17 120.0
C17 C18 C19 119.9(2)
C17 C18 H18 120.1
C19 C18 H18 120.1
C18 C19 C20 120.5(2)
C18 C19 H19 119.8
C20 C19 H19 119.8
C19 C20 C15 120.7(2)
C19 C20 H20 119.6
C15 C20 H20 119.6
C26 C21 C22 118.44(19)
C26 C21 P1 125.79(15)
C22 C21 P1 115.77(15)
C23 C22 C21 120.5(2)
C23 C22 H22 119.8
C21 C22 H22 119.8
C24 C23 C22 120.2(2)
C24 C23 H23 119.9
C22 C23 H23 119.9
C23 C24 C25 120.0(2)
C23 C24 H24 120.0
C25 C24 H24 120.0
C24 C25 C26 120.6(2)
C24 C25 H25 119.7
C26 C25 H25 119.7
C21 C26 C25 120.3(2)
C21 C26 H26 119.9
C25 C26 H26 119.9
C32 C27 C28 118.8(2)
C32 C27 S1 120.41(18)
C28 C27 S1 120.7(2)
C27 C28 C29 119.0(3)
C27 C28 H28 120.5
C29 C28 H28 120.5
C30 C29 C28 122.7(3)
C30 C29 H29 118.6
C28 C29 H29 118.6
C31 C30 C29 117.2(3)
C31 C30 C33 122.3(4)
C29 C30 C33 120.5(3)
C30 C31 C32 121.7(3)
C30 C31 H31 119.1
C32 C31 H31 119.1
C27 C32 C31 120.5(3)
C27 C32 H32 119.7
C31 C32 H32 119.7
C30 C33 H33A 109.5
C30 C33 H33B 109.5
H33A C33 H33B 109.5
C30 C33 H33C 109.5
H33A C33 H33C 109.5
H33B C33 H33C 109.5
C38 C34 C35 116.97(16)
C38 C34 C5 121.82(16)
C35 C34 C5 121.16(16)
C36 C35 C34 121.79(18)
C36 C35 H35 119.1
C34 C35 H35 119.1
C35 C36 C39 121.23(18)
C35 C36 H36 119.4
C39 C36 H36 119.4
C38 C37 C39 121.55(17)
C38 C37 H37 119.2
C39 C37 H37 119.2
C34 C38 C37 121.42(17)
C34 C38 H38 119.3
C37 C38 H38 119.3
C36 C39 C37 116.87(16)
C36 C39 C40 122.03(16)
C37 C39 C40 121.04(16)
C45 C40 C41 117.13(17)
C45 C40 C39 122.17(16)
C41 C40 C39 120.66(17)
C40 C41 C42 120.8(2)
C40 C41 H41 119.6
C42 C41 H41 119.6
C43 C42 C41 120.4(2)
C43 C42 H42 119.8
C41 C42 H42 119.8
C44 C43 C42 119.9(2)
C44 C43 H43 120.1
C42 C43 H43 120.1
C43 C44 C45 120.1(2)
C43 C44 H44 120.0
C45 C44 H44 120.0
C40 C45 C44 121.7(2)
C40 C45 H45 119.1
C44 C45 H45 119.1
C11 O2 C14 117.2(3)
O1 P1 C15 111.04(9)
O1 P1 C21 109.49(8)
C15 P1 C21 108.00(9)
O1 P1 C3 112.71(8)
C15 P1 C3 108.13(8)
C21 P1 C3 107.29(8)
O4 S1 O3 118.01(11)
O4 S1 C27 108.54(12)
O3 S1 C27 108.29(11)
O4 S1 C6 108.93(10)
O3 S1 C6 106.29(11)
C27 S1 C6 106.18(9)

loop_
_geom_bond_atom_site_label_1
_geom_bond_atom_site_label_2
_geom_bond_distance
C1 C2 1.497(2)
C1 C8 1.501(3)
C1 C7 1.521(3)
C1 C3 1.557(2)
C2 C3 1.521(2)
C2 H2A 0.9700
C2 H2B 0.9700
C3 C4 1.487(2)
C3 P1 1.8190(18)
C4 C5 1.331(2)
C4 H4 0.9300
C5 C34 1.489(2)
C5 C6 1.512(2)
C6 S1 1.781(2)
C6 H6A 0.9700
C6 H6B 0.9700
C7 H7A 0.9600
C7 H7B 0.9600
C7 H7C 0.9600
C8 C9 1.380(3)
C8 C13 1.385(3)
C9 C10 1.389(4)
C9 H9 0.9300
C10 C11 1.359(4)
C10 H10 0.9300
C11 C12 1.357(4)
C11 O2 1.386(3)
C12 C13 1.385(3)
C12 H12 0.9300
C13 H13 0.9300
C14 O2 1.438(5)
C14 H14A 0.9600
C14 H14B 0.9600
C14 H14C 0.9600
C15 C20 1.383(3)
C15 C16 1.386(3)
C15 P1 1.804(2)
C16 C17 1.381(3)
C16 H16 0.9300
C17 C18 1.365(4)
C17 H17 0.9300
C18 C19 1.369(4)
C18 H18 0.9300
C19 C20 1.370(3)
C19 H19 0.9300
C20 H20 0.9300
C21 C26 1.380(3)
C21 C22 1.390(3)
C21 P1 1.8123(19)
C22 C23 1.380(3)
C22 H22 0.9300
C23 C24 1.361(4)
C23 H23 0.9300
C24 C25 1.365(3)
C24 H24 0.9300
C25 C26 1.380(3)
C25 H25 0.9300
C26 H26 0.9300
C27 C32 1.364(3)
C27 C28 1.372(3)
C27 S1 1.759(2)
C28 C29 1.383(4)
C28 H28 0.9300
C29 C30 1.362(4)
C29 H29 0.9300
C30 C31 1.351(4)
C30 C33 1.512(4)
C31 C32 1.383(4)
C31 H31 0.9300
C32 H32 0.9300
C33 H33A 0.9600
C33 H33B 0.9600
C33 H33C 0.9600
C34 C38 1.375(2)
C34 C35 1.382(3)
C35 C36 1.376(3)
C35 H35 0.9300
C36 C39 1.379(3)
C36 H36 0.9300
C37 C38 1.377(2)
C37 C39 1.387(2)
C37 H37 0.9300
C38 H38 0.9300
C39 C40 1.481(2)
C40 C45 1.379(3)
C40 C41 1.384(3)
C41 C42 1.389(3)
C41 H41 0.9300
C42 C43 1.358(3)
C42 H42 0.9300
C43 C44 1.356(4)
C43 H43 0.9300
C44 C45 1.381(3)
C44 H44 0.9300
C45 H45 0.9300
O1 P1 1.4812(13)
O3 S1 1.4362(16)
O4 S1 1.4318(17)

loop_
_geom_torsion_atom_site_label_1
_geom_torsion_atom_site_label_2
_geom_torsion_atom_site_label_3
_geom_torsion_atom_site_label_4
_geom_torsion
C8 C1 C2 C3 107.35(17)
C7 C1 C2 C3 -110.52(19)
C1 C2 C3 C4 -103.10(17)
C1 C2 C3 P1 107.80(14)
C2 C1 C3 C4 112.12(17)
C8 C1 C3 C4 5.6(2)
C7 C1 C3 C4 -138.64(17)
C8 C1 C3 C2 -106.55(19)
C7 C1 C3 C2 109.24(19)
C2 C1 C3 P1 -102.26(14)
C8 C1 C3 P1 151.19(14)
C7 C1 C3 P1 7.0(2)
C2 C3 C4 C5 -30.6(3)
C1 C3 C4 C5 -97.6(2)
P1 C3 C4 C5 117.21(19)
C3 C4 C5 C34 -7.8(3)
C3 C4 C5 C6 170.02(18)
C4 C5 C6 S1 100.25(19)
C34 C5 C6 S1 -81.74(19)
C2 C1 C8 C9 48.5(2)
C7 C1 C8 C9 -96.5(2)
C3 C1 C8 C9 116.4(2)
C2 C1 C8 C13 -134.77(18)
C7 C1 C8 C13 80.2(2)
C3 C1 C8 C13 -66.9(2)
C13 C8 C9 C10 1.1(3)
C1 C8 C9 C10 178.1(2)
C8 C9 C10 C11 1.2(4)
C9 C10 C11 C12 -2.4(4)
C9 C10 C11 O2 177.3(2)
C10 C11 C12 C13 1.3(4)
O2 C11 C12 C13 -178.39(19)
C9 C8 C13 C12 -2.2(3)
C1 C8 C13 C12 -179.08(17)
C11 C12 C13 C8 1.1(3)
C20 C15 C16 C17 1.5(3)
P1 C15 C16 C17 -178.78(18)
C15 C16 C17 C18 0.3(4)
C16 C17 C18 C19 -1.3(4)
C17 C18 C19 C20 0.4(4)
C18 C19 C20 C15 1.5(4)
C16 C15 C20 C19 -2.4(3)
P1 C15 C20 C19 177.86(18)
C26 C21 C22 C23 -2.1(3)
P1 C21 C22 C23 177.18(16)
C21 C22 C23 C24 2.7(3)
C22 C23 C24 C25 -1.3(4)
C23 C24 C25 C26 -0.7(4)
C22 C21 C26 C25 0.1(3)
P1 C21 C26 C25 -179.07(17)
C24 C25 C26 C21 1.2(4)
C32 C27 C28 C29 -0.8(4)
S1 C27 C28 C29 -177.7(2)
C27 C28 C29 C30 0.5(5)
C28 C29 C30 C31 -0.3(5)
C28 C29 C30 C33 179.2(3)
C29 C30 C31 C32 0.3(4)
C33 C30 C31 C32 -179.1(3)
C28 C27 C32 C31 0.9(4)
S1 C27 C32 C31 177.79(19)
C30 C31 C32 C27 -0.6(4)
C4 C5 C34 C38 -51.3(3)
C6 C5 C34 C38 130.92(19)
C4 C5 C34 C35 131.3(2)
C6 C5 C34 C35 -46.5(3)
C38 C34 C35 C36 -2.3(3)
C5 C34 C35 C36 175.3(2)
C34 C35 C36 C39 -1.0(4)
C35 C34 C38 C37 2.5(3)
C5 C34 C38 C37 -175.04(17)
C39 C37 C38 C34 0.6(3)
C35 C36 C39 C37 4.0(3)
C35 C36 C39 C40 -172.9(2)
C38 C37 C39 C36 -3.8(3)
C38 C37 C39 C40 173.18(17)
C36 C39 C40 C45 -144.2(2)
C37 C39 C40 C45 38.9(3)
C36 C39 C40 C41 38.3(3)
C37 C39 C40 C41 -138.5(2)
C45 C40 C41 C42 0.0(3)
C39 C40 C41 C42 177.56(19)
C40 C41 C42 C43 0.2(4)
C41 C42 C43 C44 -0.6(4)
C42 C43 C44 C45 0.9(4)
C41 C40 C45 C44 0.3(3)
C39 C40 C45 C44 -177.2(2)
C43 C44 C45 C40 -0.8(4)
C12 C11 O2 C14 171.1(3)
C10 C11 O2 C14 -8.6(4)
C20 C15 P1 O1 6.90(18)
C16 C15 P1 O1 -172.85(18)
C20 C15 P1 C21 -113.16(16)
C16 C15 P1 C21 67.1(2)
C20 C15 P1 C3 131.04(15)
C16 C15 P1 C3 -48.7(2)
C26 C21 P1 O1 -164.07(17)
C22 C21 P1 O1 16.71(17)
C26 C21 P1 C15 -43.04(19)
C22 C21 P1 C15 137.74(15)
C26 C21 P1 C3 73.32(19)
C22 C21 P1 C3 -105.91(15)
C4 C3 P1 O1 -163.67(12)
C2 C3 P1 O1 -13.45(15)
C1 C3 P1 O1 51.37(14)
C4 C3 P1 C15 73.20(14)
C2 C3 P1 C15 -136.59(13)
C1 C3 P1 C15 -71.76(14)
C4 C3 P1 C21 -43.07(14)
C2 C3 P1 C21 107.15(13)
C1 C3 P1 C21 171.97(12)
C32 C27 S1 O4 14.5(2)
C28 C27 S1 O4 -168.6(2)
C32 C27 S1 O3 143.8(2)
C28 C27 S1 O3 -39.4(2)
C32 C27 S1 C6 -102.4(2)
C28 C27 S1 C6 74.4(2)
C5 C6 S1 O4 -55.96(17)
C5 C6 S1 O3 175.91(14)
C5 C6 S1 C27 60.75(17)
